data_1535243
loop_
_publ_author_name
'Heying, B.'
'Poettgen, R.'
'Valldor, M.'
'Hoffmann, R.D.'
'Rodewald, U.C.'
'Mishra, R.'

_publ_section_title
;
 Synthesis, structure and magnetic properties of the silicides RE Ir Si
 (RE = Ce, Pr, Er, Tm, Lu) and Sm Ir0.266(8) Si1.734(8)
;
_journal_name_full
;
Monatshefte fuer Chemie und verwandte Teile anderer Wissenschaften (109,1978-)
;
_journal_page_first 1335
_journal_page_last 1347
_journal_volume 135
_journal_year 2004
_chemical_formula_sum 'Ir0.266 Si1.734 Sm'
_chemical_name_systematic 'Sm Ir0.266 Si1.734'
_space_group_IT_number 141
_symmetry_space_group_name_Hall '-I 4bd 2'
_symmetry_space_group_name_H-M 'I 41/a m d :2'
_cell_angle_alpha 90
_cell_angle_beta 90
_cell_angle_gamma 90
_cell_formula_units_Z 4
_cell_length_a 4.093
_cell_length_b 4.093
_cell_length_c 13.972
_cell_volume 234.068
_citation_journal_id_ASTM MOCMB7
_cod_data_source_file Heying_MOCMB7_2004_1492.cif
_cod_data_source_block Ir0.266Si1.734Sm1
_cod_original_formula_sum 'Ir0.266 Si1.734 Sm1'
_cod_database_code 1535243

loop_
_symmetry_equiv_pos_as_xyz
x,y,z
-y+1/4,x+3/4,z+1/4
-x+1/2,-y,z+1/2
y+1/4,-x+1/4,z+3/4
x,-y,-z
y+1/4,x+3/4,-z+1/4
-x+1/2,y,-z+1/2
-y+1/4,-x+1/4,-z+3/4
-x,-y,-z
y-1/4,-x-3/4,-z-1/4
x-1/2,y,-z-1/2
-y-1/4,x-1/4,-z-3/4
-x,y,z
-y-1/4,-x-3/4,z-1/4
x-1/2,-y,z-1/2
y-1/4,x-1/4,z-3/4
x+1/2,y+1/2,z+1/2
-y+3/4,x+5/4,z+3/4
-x+1,-y+1/2,z+1
y+3/4,-x+3/4,z+5/4
x+1/2,-y+1/2,-z+1/2
y+3/4,x+5/4,-z+3/4
-x+1,y+1/2,-z+1
-y+3/4,-x+3/4,-z+5/4
-x+1/2,-y+1/2,-z+1/2
y+1/4,-x-1/4,-z+1/4
x,y+1/2,-z
-y+1/4,x+1/4,-z-1/4
-x+1/2,y+1/2,z+1/2
-y+1/4,-x-1/4,z+1/4
x,-y+1/2,z
y+1/4,x+1/4,z-1/4

loop_
_atom_site_label
_atom_site_type_symbol
_atom_site_fract_x
_atom_site_fract_y
_atom_site_fract_z
_atom_site_occupancy
_atom_site_U_iso_or_equiv
Ir1 Ir 0 0.25 0.95743 0.133 0.0
Si1 Si 0 0.25 0.95743 0.867 0.0
Sm1 Sm 0.5 0.25 0.125 1 0.0
